data_4328497
loop_
_publ_author_name
'Feifei Li'
'Mrinmoy Chakrabarti'
'Yanhong Dong'
'Karl Kauffmann'
'Emile L. Bominaar'
'Eckard M\"unck'
'Lawrence Que'

_publ_contact_author_email 'larryque@umn.edu, emunck@cmu.edu'
_publ_contact_author_name 'Prof. Lawrence. Que, Jr and Prof. Eckard Munck'
_publ_section_title
;
 Structural, EPR, and M\"ossbauer Characterization of
 (\m-Alkoxo)(\m-Carboxylato)Diiron(II,III) Model Complexes for the Active
 Sites of Mixed-Valent Diiron Enzymes
;
_journal_name_full 'Inorganic Chemistry'
_journal_page_first 2917
_journal_page_last 2929
_journal_paper_doi 10.1021/ic2021726
_journal_volume 51
_journal_year 2012
_chemical_formula_moiety 'C62 H72 Cl3 Fe2 N16 O15'
_chemical_formula_sum 'C62 H72 Cl3 Fe2 N16 O15'
_chemical_formula_weight 1499.41
_chemical_name_common '[FeIIFeIII(N-Et-HPTB)(O2CPh)(CH3CN)2](ClO4)3'
_chemical_name_systematic
; 
 ? 
;
_space_group_IT_number 2
_symmetry_cell_setting triclinic
_symmetry_space_group_name_Hall '-P 1'
_symmetry_space_group_name_H-M 'P -1'
_atom_sites_solution_hydrogens geom
_atom_sites_solution_primary direct
_atom_sites_solution_secondary difmap
_audit_creation_method SHELXL-97
_cell_angle_alpha 100.080(2)
_cell_angle_beta 99.818(2)
_cell_angle_gamma 107.716(2)
_cell_formula_units_Z 2
_cell_length_a 12.7301(12)
_cell_length_b 13.8813(13)
_cell_length_c 21.377(2)
_cell_measurement_reflns_used 3402
_cell_measurement_temperature 173(2)
_cell_volume 3440.5(6)
_computing_cell_refinement 'SAINT, Bruker'
_computing_data_collection 'SMART, Bruker'
_computing_data_reduction 'SAINT, Bruker'
_computing_molecular_graphics 'SHELXTl, Bruker'
_computing_structure_refinement 'SHELXL-97 (Sheldrick, 1997)'
_computing_structure_solution 'SHELXS-97 (Sheldrick, 1990)'
_diffrn_ambient_temperature 173(2)
_diffrn_measured_fraction_theta_full 0.995
_diffrn_measured_fraction_theta_max 0.995
_diffrn_measurement_device_type 'Bruker SMART Platform CCD'
_diffrn_measurement_method 'area detector, omega scans per phi'
_diffrn_radiation_monochromator graphite
_diffrn_radiation_source 'normal-focus sealed tube'
_diffrn_radiation_type MoK\a
_diffrn_radiation_wavelength 0.71073
_diffrn_reflns_av_R_equivalents 0.0305
_diffrn_reflns_av_sigmaI/netI 0.0350
_diffrn_reflns_limit_h_max 15
_diffrn_reflns_limit_h_min -15
_diffrn_reflns_limit_k_max 17
_diffrn_reflns_limit_k_min -17
_diffrn_reflns_limit_l_max 26
_diffrn_reflns_limit_l_min -26
_diffrn_reflns_number 38153
_diffrn_reflns_theta_full 26.41
_diffrn_reflns_theta_max 26.41
_diffrn_reflns_theta_min 1.00
_exptl_absorpt_coefficient_mu 0.615
_exptl_absorpt_correction_T_max 0.8371
_exptl_absorpt_correction_T_min 0.8371
_exptl_absorpt_correction_type multi-scan
_exptl_absorpt_process_details 'SADABS, R. Blessing, 1995'
_exptl_crystal_colour brown
_exptl_crystal_density_diffrn 1.447
_exptl_crystal_description block
_exptl_crystal_F_000 1558
_exptl_crystal_size_max 0.30
_exptl_crystal_size_mid 0.30
_exptl_crystal_size_min 0.30
_refine_diff_density_max 0.471
_refine_diff_density_min -0.394
_refine_diff_density_rms 0.062
_refine_ls_extinction_method none
_refine_ls_goodness_of_fit_ref 1.022
_refine_ls_hydrogen_treatment constr
_refine_ls_matrix_type full
_refine_ls_number_parameters 975
_refine_ls_number_reflns 14061
_refine_ls_number_restraints 75
_refine_ls_restrained_S_all 1.027
_refine_ls_R_factor_all 0.0557
_refine_ls_R_factor_gt 0.0391
_refine_ls_shift/su_max 0.003
_refine_ls_shift/su_mean 0.000
_refine_ls_structure_factor_coef Fsqd
_refine_ls_weighting_details 'calc w=1/[\s^2^(Fo^2^)+(0.0638P)^2^+2.0090P] where P=(Fo^2^+2Fc^2^)/3'
_refine_ls_weighting_scheme calc
_refine_ls_wR_factor_gt 0.1045
_refine_ls_wR_factor_ref 0.1188
_reflns_number_gt 11125
_reflns_number_total 14061
_reflns_threshold_expression >2sigma(I)
_cod_data_source_file ic2021726_si_001_1.cif
_cod_data_source_block Li1
_cod_database_code 4328497

loop_
_symmetry_equiv_pos_as_xyz
'x, y, z'
'-x, -y, -z'

loop_
_atom_site_label
_atom_site_type_symbol
_atom_site_fract_x
_atom_site_fract_y
_atom_site_fract_z
_atom_site_U_iso_or_equiv
_atom_site_adp_type
_atom_site_occupancy
_atom_site_symmetry_multiplicity
_atom_site_calc_flag
_atom_site_refinement_flags
_atom_site_disorder_assembly
_atom_site_disorder_group
Fe1 Fe 0.21747(3) 0.09607(2) 0.337513(15) 0.02334(9) Uani 1 1 d . . .
Fe2 Fe 0.03130(3) 0.18862(2) 0.236800(14) 0.02135(8) Uani 1 1 d . . .
Cl1 Cl 0.2710(12) 0.5580(11) 0.4718(8) 0.0493(6) Uani 0.255(3) 1 d PD A 1
O6 O 0.2193(13) 0.5609(12) 0.4088(7) 0.1049(19) Uani 0.255(3) 1 d PD A 1
O7 O 0.3738(11) 0.5271(12) 0.4714(7) 0.0806(15) Uani 0.255(3) 1 d PD A 1
O8 O 0.3065(15) 0.6532(13) 0.5204(8) 0.0859(17) Uani 0.255(3) 1 d PD A 1
O9 O 0.1808(10) 0.4855(8) 0.4874(6) 0.0851(18) Uani 0.255(3) 1 d PD A 1
Cl1' Cl 0.2689(6) 0.5490(6) 0.4735(4) 0.0493(6) Uani 0.512(4) 1 d PD B 2
O6' O 0.1745(5) 0.5787(6) 0.4524(3) 0.1049(19) Uani 0.512(4) 1 d PD B 2
O7' O 0.3494(5) 0.5749(5) 0.4304(3) 0.0806(15) Uani 0.512(4) 1 d PD B 2
O8' O 0.3224(6) 0.6064(5) 0.5399(3) 0.0859(17) Uani 0.512(4) 1 d PD B 2
O9' O 0.2358(6) 0.4417(5) 0.4720(4) 0.0851(18) Uani 0.512(4) 1 d PD B 2
Cl1" Cl 0.2916(8) 0.5543(10) 0.4664(6) 0.0493(6) Uani 0.233(4) 1 d PD C 3
O6" O 0.2949(16) 0.5839(14) 0.4090(7) 0.1049(19) Uani 0.233(4) 1 d PD C 3
O9" O 0.1980(12) 0.4526(11) 0.4526(10) 0.0851(18) Uani 0.233(4) 1 d PD C 3
O7" O 0.3784(11) 0.5268(13) 0.4959(6) 0.0806(15) Uani 0.233(4) 1 d PD C 3
O8" O 0.2801(16) 0.6392(13) 0.5083(7) 0.0859(17) Uani 0.233(4) 1 d PD C 3
Cl2 Cl 0.3073(10) 0.5044(10) 0.0724(6) 0.0375(5) Uani 0.24(2) 1 d PD D 1
O10 O 0.399(2) 0.482(3) 0.1051(19) 0.123(2) Uani 0.24(2) 1 d PD D 1
O11 O 0.272(2) 0.5505(15) 0.1220(11) 0.087(3) Uani 0.24(2) 1 d PD D 1
O12 O 0.342(3) 0.571(2) 0.0311(14) 0.0588(16) Uani 0.24(2) 1 d PD D 1
O13 O 0.2282(17) 0.4052(13) 0.0384(12) 0.0511(14) Uani 0.24(2) 1 d PD D 1
Cl2' Cl 0.2870(4) 0.5044(3) 0.0634(2) 0.0375(5) Uani 0.76(2) 1 d PD D 2
O10' O 0.3725(7) 0.4845(9) 0.1036(6) 0.123(2) Uani 0.76(2) 1 d PD D 2
O11' O 0.2372(7) 0.5693(5) 0.0981(5) 0.087(3) Uani 0.76(2) 1 d PD D 2
O12' O 0.3342(10) 0.5533(6) 0.0161(4) 0.0588(16) Uani 0.76(2) 1 d PD D 2
O13' O 0.1954(7) 0.4085(4) 0.0318(3) 0.0511(14) Uani 0.76(2) 1 d PD D 2
Cl3 Cl 0.6035(9) -0.0291(9) 0.3966(6) 0.0451(9) Uani 0.487(4) 1 d PD E 1
O14 O 0.7142(6) 0.0290(6) 0.3896(4) 0.084(2) Uani 0.487(4) 1 d PD E 1
O15 O 0.5358(7) 0.0373(8) 0.4060(6) 0.062(2) Uani 0.487(4) 1 d PD E 1
O16 O 0.619(2) -0.071(2) 0.4519(9) 0.073(3) Uani 0.487(4) 1 d PD E 1
O17 O 0.5506(7) -0.1071(7) 0.3370(4) 0.0723(18) Uani 0.487(4) 1 d PD E 1
Cl3' Cl 0.5901(11) -0.0376(12) 0.4006(7) 0.0451(9) Uani 0.366(5) 1 d PD F 2
O14' O 0.6949(9) -0.0314(10) 0.3828(7) 0.084(2) Uani 0.366(5) 1 d PD F 2
O15' O 0.5799(13) 0.0650(10) 0.4138(8) 0.062(2) Uani 0.366(5) 1 d PD F 2
O16' O 0.591(3) -0.073(3) 0.4590(11) 0.073(3) Uani 0.366(5) 1 d PD F 2
O17' O 0.5019(8) -0.1053(11) 0.3479(5) 0.0723(18) Uani 0.366(5) 1 d PD F 2
Cl3" Cl 0.5956(17) -0.0276(15) 0.4044(10) 0.0451(9) Uani 0.147(5) 1 d PD G 3
O14" O 0.6577(18) -0.0637(18) 0.3617(11) 0.084(2) Uani 0.147(5) 1 d PD G 3
O15" O 0.6453(19) 0.0843(13) 0.4205(8) 0.062(2) Uani 0.147(5) 1 d PD G 3
O16" O 0.603(4) -0.066(4) 0.4614(16) 0.073(3) Uani 0.147(5) 1 d PD G 3
O17" O 0.4844(14) -0.0634(17) 0.3646(9) 0.0723(18) Uani 0.147(5) 1 d PD G 3
O1 O 0.18548(12) 0.19804(11) 0.29474(7) 0.0241(3) Uani 1 1 d . . .
O2 O 0.07210(13) -0.01389(12) 0.29792(8) 0.0307(4) Uani 1 1 d . . .
O3 O -0.05832(13) 0.05281(12) 0.25945(8) 0.0305(4) Uani 1 1 d . . .
N1 N 0.38628(15) 0.22991(14) 0.38269(9) 0.0251(4) Uani 1 1 d . . .
N2 N 0.20293(16) 0.16033(15) 0.43008(9) 0.0275(4) Uani 1 1 d . . .
N3 N 0.28831(17) 0.24026(16) 0.53435(9) 0.0323(4) Uani 1 1 d . . .
N4 N 0.32477(16) 0.06218(15) 0.28035(9) 0.0282(4) Uani 1 1 d . . .
N5 N 0.49761(17) 0.08049(17) 0.26523(10) 0.0351(5) Uani 1 1 d . . .
N6 N 0.15851(15) 0.32537(14) 0.21426(9) 0.0244(4) Uani 1 1 d . . .
N7 N -0.07216(15) 0.24218(14) 0.17165(9) 0.0256(4) Uani 1 1 d . . .
N8 N -0.07840(16) 0.35265(14) 0.10790(9) 0.0262(4) Uani 1 1 d . . .
N9 N 0.06520(15) 0.11118(13) 0.15152(9) 0.0238(4) Uani 1 1 d . . .
N10 N 0.18220(15) 0.11560(14) 0.08491(9) 0.0262(4) Uani 1 1 d . . .
N11 N 0.26391(18) -0.01661(17) 0.38576(11) 0.0372(5) Uani 1 1 d . . .
N12 N -0.00590(18) 0.27199(16) 0.32250(10) 0.0344(5) Uani 1 1 d . . .
C1 C 0.28358(18) 0.28370(16) 0.29617(11) 0.0248(4) Uani 1 1 d . . .
H1A H 0.3265 0.2595 0.2654 0.030 Uiso 1 1 calc R . .
C2 C 0.35777(19) 0.31969(17) 0.36527(11) 0.0272(5) Uani 1 1 d . . .
H2A H 0.4281 0.3775 0.3678 0.033 Uiso 1 1 calc R . .
H2B H 0.3168 0.3450 0.3962 0.033 Uiso 1 1 calc R . .
C3 C 0.24896(19) 0.37071(17) 0.27550(11) 0.0267(5) Uani 1 1 d . . .
H3A H 0.2206 0.4051 0.3102 0.032 Uiso 1 1 calc R . .
H3B H 0.3151 0.4236 0.2683 0.032 Uiso 1 1 calc R . .
C4 C 0.4113(2) 0.2415(2) 0.45439(11) 0.0336(5) Uani 1 1 d . . .
H4A H 0.4601 0.3140 0.4772 0.040 Uiso 1 1 calc R . .
H4B H 0.4514 0.1940 0.4663 0.040 Uiso 1 1 calc R . .
C5 C 0.3007(2) 0.21508(18) 0.47330(11) 0.0297(5) Uani 1 1 d . . .
C6 C 0.1197(2) 0.14873(18) 0.46586(11) 0.0299(5) Uani 1 1 d . . .
C7 C 0.1732(2) 0.19780(18) 0.53152(11) 0.0314(5) Uani 1 1 d . . .
C8 C 0.1143(2) 0.1967(2) 0.58053(13) 0.0405(6) Uani 1 1 d . . .
H8A H 0.1520 0.2291 0.6251 0.049 Uiso 1 1 calc R . .
C9 C -0.0013(2) 0.1463(2) 0.56132(14) 0.0441(6) Uani 1 1 d . . .
H9A H -0.0447 0.1438 0.5934 0.053 Uiso 1 1 calc R . .
C10 C -0.0569(2) 0.0984(2) 0.49535(14) 0.0414(6) Uani 1 1 d . . .
H10A H -0.1370 0.0651 0.4838 0.050 Uiso 1 1 calc R . .
C11 C 0.0021(2) 0.09865(19) 0.44702(12) 0.0340(5) Uani 1 1 d . . .
H11A H -0.0357 0.0660 0.4025 0.041 Uiso 1 1 calc R . .
C12 C 0.3785(2) 0.2973(2) 0.59380(12) 0.0409(6) Uani 1 1 d . . .
H12A H 0.4526 0.2981 0.5851 0.049 Uiso 1 1 calc R . .
H12B H 0.3653 0.2607 0.6291 0.049 Uiso 1 1 calc R . .
C13 C 0.3825(3) 0.4079(2) 0.61630(16) 0.0630(9) Uani 1 1 d . . .
H13A H 0.4408 0.4422 0.6572 0.094 Uiso 1 1 calc R . .
H13B H 0.3084 0.4075 0.6236 0.094 Uiso 1 1 calc R . .
H13C H 0.4008 0.4458 0.5827 0.094 Uiso 1 1 calc R . .
C14 C 0.48019(19) 0.21455(19) 0.35429(12) 0.0324(5) Uani 1 1 d . . .
H14A H 0.5380 0.2061 0.3882 0.039 Uiso 1 1 calc R . .
H14B H 0.5170 0.2762 0.3384 0.039 Uiso 1 1 calc R . .
C15 C 0.43353(19) 0.11957(18) 0.29887(11) 0.0291(5) Uani 1 1 d . . .
C16 C 0.3159(2) -0.02290(18) 0.23079(11) 0.0290(5) Uani 1 1 d . . .
C17 C 0.4246(2) -0.01194(19) 0.22138(12) 0.0332(5) Uani 1 1 d . . .
C18 C 0.4454(2) -0.0857(2) 0.17741(13) 0.0418(6) Uani 1 1 d . . .
H18A H 0.5195 -0.0772 0.1712 0.050 Uiso 1 1 calc R . .
C19 C 0.3531(3) -0.1721(2) 0.14312(13) 0.0444(7) Uani 1 1 d . . .
H19A H 0.3637 -0.2251 0.1128 0.053 Uiso 1 1 calc R . .
C20 C 0.2439(2) -0.1834(2) 0.15199(13) 0.0421(6) Uani 1 1 d . . .
H20A H 0.1822 -0.2439 0.1273 0.050 Uiso 1 1 calc R . .
C21 C 0.2232(2) -0.10954(19) 0.19542(12) 0.0357(5) Uani 1 1 d . . .
H21A H 0.1488 -0.1176 0.2009 0.043 Uiso 1 1 calc R . .
C22 C 0.6224(2) 0.1221(2) 0.27566(15) 0.0468(7) Uani 1 1 d . . .
H22A H 0.6575 0.1460 0.3232 0.056 Uiso 1 1 calc R . .
H22B H 0.6490 0.0657 0.2573 0.056 Uiso 1 1 calc R . .
C23 C 0.6596(3) 0.2097(3) 0.24468(18) 0.0602(8) Uani 1 1 d . . .
H23A H 0.7422 0.2325 0.2506 0.090 Uiso 1 1 calc R . .
H23B H 0.6384 0.2677 0.2650 0.090 Uiso 1 1 calc R . .
H23C H 0.6229 0.1871 0.1978 0.090 Uiso 1 1 calc R . .
C24 C 0.09804(19) 0.39791(17) 0.19940(12) 0.0287(5) Uani 1 1 d . . .
H24A H 0.1385 0.4449 0.1747 0.034 Uiso 1 1 calc R . .
H24B H 0.0937 0.4408 0.2404 0.034 Uiso 1 1 calc R . .
C25 C -0.01884(19) 0.33196(17) 0.15925(11) 0.0255(5) Uani 1 1 d . . .
C26 C -0.17401(18) 0.19926(17) 0.12421(10) 0.0242(4) Uani 1 1 d . . .
C27 C -0.17978(19) 0.26837(17) 0.08453(11) 0.0257(5) Uani 1 1 d . . .
C28 C -0.2718(2) 0.24629(19) 0.03189(12) 0.0326(5) Uani 1 1 d . . .
H28A H -0.2759 0.2941 0.0056 0.039 Uiso 1 1 calc R . .
C29 C -0.3563(2) 0.1510(2) 0.02031(12) 0.0360(6) Uani 1 1 d . . .
H29A H -0.4207 0.1329 -0.0150 0.043 Uiso 1 1 calc R . .
C30 C -0.3507(2) 0.0799(2) 0.05876(12) 0.0345(5) Uani 1 1 d . . .
H30A H -0.4108 0.0148 0.0486 0.041 Uiso 1 1 calc R . .
C31 C -0.25970(19) 0.10259(18) 0.11119(12) 0.0297(5) Uani 1 1 d . . .
H31A H -0.2557 0.0544 0.1372 0.036 Uiso 1 1 calc R . .
C32 C -0.0447(2) 0.44347(19) 0.07912(12) 0.0338(5) Uani 1 1 d . . .
H32A H -0.0839 0.4225 0.0322 0.041 Uiso 1 1 calc R . .
H32B H 0.0381 0.4656 0.0823 0.041 Uiso 1 1 calc R . .
C33 C -0.0724(3) 0.5339(2) 0.11226(16) 0.0501(7) Uani 1 1 d . . .
H33A H -0.0490 0.5916 0.0912 0.075 Uiso 1 1 calc R . .
H33B H -0.0320 0.5565 0.1585 0.075 Uiso 1 1 calc R . .
H33C H -0.1544 0.5128 0.1088 0.075 Uiso 1 1 calc R . .
C34 C 0.20112(19) 0.28674(17) 0.15772(11) 0.0273(5) Uani 1 1 d . . .
H34A H 0.2848 0.3076 0.1711 0.033 Uiso 1 1 calc R . .
H34B H 0.1825 0.3198 0.1219 0.033 Uiso 1 1 calc R . .
C35 C 0.15082(18) 0.17040(17) 0.13281(10) 0.0239(4) Uani 1 1 d . . .
C36 C 0.03695(18) 0.01035(17) 0.11260(10) 0.0241(4) Uani 1 1 d . . .
C37 C 0.11100(18) 0.01244(17) 0.07122(11) 0.0259(5) Uani 1 1 d . . .
C38 C 0.1034(2) -0.07638(19) 0.02609(12) 0.0325(5) Uani 1 1 d . . .
H38A H 0.1543 -0.0744 -0.0018 0.039 Uiso 1 1 calc R . .
C39 C 0.0183(2) -0.16728(19) 0.02387(12) 0.0355(6) Uani 1 1 d . . .
H39A H 0.0105 -0.2297 -0.0061 0.043 Uiso 1 1 calc R . .
C40 C -0.0570(2) -0.16979(18) 0.06468(12) 0.0328(5) Uani 1 1 d . . .
H40A H -0.1148 -0.2339 0.0615 0.039 Uiso 1 1 calc R . .
C41 C -0.04973(19) -0.08166(18) 0.10949(11) 0.0287(5) Uani 1 1 d . . .
H41A H -0.1015 -0.0838 0.1369 0.034 Uiso 1 1 calc R . .
C42 C 0.2798(2) 0.1529(2) 0.05675(12) 0.0344(5) Uani 1 1 d . . .
H42A H 0.3004 0.2289 0.0613 0.041 Uiso 1 1 calc R . .
H42B H 0.2591 0.1185 0.0095 0.041 Uiso 1 1 calc R . .
C43 C 0.3808(2) 0.1298(2) 0.09072(15) 0.0445(6) Uani 1 1 d . . .
H43A H 0.4441 0.1532 0.0701 0.067 Uiso 1 1 calc R . .
H43B H 0.3599 0.0546 0.0870 0.067 Uiso 1 1 calc R . .
H43C H 0.4037 0.1667 0.1370 0.067 Uiso 1 1 calc R . .
C44 C -0.03023(19) -0.02030(17) 0.27349(11) 0.0260(5) Uani 1 1 d . . .
C45 C -0.11990(19) -0.12495(17) 0.26150(10) 0.0271(5) Uani 1 1 d . . .
C46 C -0.2318(2) -0.1308(2) 0.25723(12) 0.0350(5) Uani 1 1 d . . .
H46A H -0.2505 -0.0691 0.2619 0.042 Uiso 1 1 calc R . .
C47 C -0.3163(2) -0.2269(2) 0.24620(14) 0.0446(6) Uani 1 1 d . . .
H47A H -0.3927 -0.2309 0.2442 0.053 Uiso 1 1 calc R . .
C48 C -0.2897(3) -0.3162(2) 0.23815(13) 0.0476(7) Uani 1 1 d . . .
H48A H -0.3480 -0.3820 0.2301 0.057 Uiso 1 1 calc R . .
C49 C -0.1787(3) -0.3111(2) 0.24162(13) 0.0452(7) Uani 1 1 d . . .
H49A H -0.1612 -0.3733 0.2355 0.054 Uiso 1 1 calc R . .
C50 C -0.0926(2) -0.21515(18) 0.25408(11) 0.0341(5) Uani 1 1 d . . .
H50A H -0.0160 -0.2114 0.2575 0.041 Uiso 1 1 calc R . .
C51 C 0.2840(2) -0.0796(2) 0.40765(13) 0.0405(6) Uani 1 1 d . . .
C52 C 0.3074(3) -0.1610(3) 0.43629(17) 0.0647(9) Uani 1 1 d . . .
H52A H 0.2957 -0.1520 0.4808 0.097 Uiso 1 1 calc R . .
H52B H 0.3862 -0.1564 0.4377 0.097 Uiso 1 1 calc R . .
H52C H 0.2560 -0.2295 0.4096 0.097 Uiso 1 1 calc R . .
C53 C -0.0301(3) 0.2957(2) 0.36973(14) 0.0444(7) Uani 1 1 d . . .
C54 C -0.0625(4) 0.3258(3) 0.43106(19) 0.0877(14) Uani 1 1 d . . .
H54A H -0.1429 0.3187 0.4214 0.132 Uiso 1 1 calc R . .
H54B H -0.0162 0.3984 0.4530 0.132 Uiso 1 1 calc R . .
H54C H -0.0499 0.2804 0.4597 0.132 Uiso 1 1 calc R . .
C105 C 0.2134(4) 0.6730(3) 0.27466(18) 0.0663(10) Uani 1 1 d . . .
N102 N 0.1244(4) 0.6693(3) 0.2768(2) 0.0897(11) Uani 1 1 d . . .
C104 C 0.3260(4) 0.6763(3) 0.2718(2) 0.0847(12) Uani 1 1 d . . .
H10B H 0.3553 0.6455 0.3057 0.127 Uiso 1 1 calc R . .
H10C H 0.3754 0.7489 0.2790 0.127 Uiso 1 1 calc R . .
H10D H 0.3244 0.6369 0.2286 0.127 Uiso 1 1 calc R . .
C103 C 0.3868(2) 0.2454(2) 0.92408(14) 0.0425(6) Uani 1 1 d . . .
N100 N 0.5046(2) 0.3880(2) 0.22946(15) 0.0598(7) Uani 1 1 d . . .
C101 C 0.5489(2) 0.3935(2) 0.18807(16) 0.0447(7) Uani 1 1 d . . .
N101 N 0.3906(3) 0.1641(2) 0.91677(15) 0.0617(7) Uani 1 1 d . . .
C102 C 0.3821(3) 0.3501(3) 0.93385(18) 0.0609(8) Uani 1 1 d . . .
H10H H 0.3049 0.3467 0.9151 0.091 Uiso 1 1 calc R . .
H10I H 0.4352 0.3913 0.9123 0.091 Uiso 1 1 calc R . .
H10J H 0.4031 0.3829 0.9808 0.091 Uiso 1 1 calc R . .
C100 C 0.6059(3) 0.3985(3) 0.13511(18) 0.0631(9) Uani 1 1 d . . .
H10K H 0.6792 0.4556 0.1500 0.095 Uiso 1 1 calc R . .
H10L H 0.5589 0.4108 0.0981 0.095 Uiso 1 1 calc R . .
H10M H 0.6184 0.3325 0.1213 0.095 Uiso 1 1 calc R . .
C106 C 0.9482(6) 0.5606(4) 0.3729(3) 0.122(2) Uani 1 1 d U . .
H10E H 1.0171 0.5469 0.3905 0.183 Uiso 1 1 calc R . .
H10F H 0.8959 0.5469 0.4017 0.183 Uiso 1 1 calc R . .
H10G H 0.9684 0.6336 0.3704 0.183 Uiso 1 1 calc R . .
C107 C 0.8940(4) 0.4933(3) 0.3082(2) 0.0769(11) Uani 1 1 d U . .
N103 N 0.8537(3) 0.4418(3) 0.2567(2) 0.0880(10) Uani 1 1 d U . .

loop_
_atom_site_aniso_label
_atom_site_aniso_U_11
_atom_site_aniso_U_22
_atom_site_aniso_U_33
_atom_site_aniso_U_23
_atom_site_aniso_U_13
_atom_site_aniso_U_12
Fe1 0.02320(16) 0.02285(16) 0.02293(16) 0.00588(12) 0.00356(12) 0.00732(12)
Fe2 0.02327(16) 0.01952(15) 0.02150(16) 0.00576(12) 0.00509(12) 0.00739(12)
Cl1 0.0364(12) 0.0449(10) 0.0588(9) -0.0012(8) 0.0060(7) 0.0137(10)
O6 0.088(4) 0.136(5) 0.111(5) 0.036(4) 0.012(3) 0.071(4)
O7 0.067(3) 0.089(3) 0.071(4) -0.004(3) 0.020(3) 0.016(2)
O8 0.092(4) 0.074(4) 0.059(4) -0.019(3) -0.002(3) 0.012(3)
O9 0.082(4) 0.055(3) 0.098(5) -0.004(3) 0.011(3) 0.014(2)
Cl1' 0.0364(12) 0.0449(10) 0.0588(9) -0.0012(8) 0.0060(7) 0.0137(10)
O6' 0.088(4) 0.136(5) 0.111(5) 0.036(4) 0.012(3) 0.071(4)
O7' 0.067(3) 0.089(3) 0.071(4) -0.004(3) 0.020(3) 0.016(2)
O8' 0.092(4) 0.074(4) 0.059(4) -0.019(3) -0.002(3) 0.012(3)
O9' 0.082(4) 0.055(3) 0.098(5) -0.004(3) 0.011(3) 0.014(2)
Cl1" 0.0364(12) 0.0449(10) 0.0588(9) -0.0012(8) 0.0060(7) 0.0137(10)
O6" 0.088(4) 0.136(5) 0.111(5) 0.036(4) 0.012(3) 0.071(4)
O9" 0.082(4) 0.055(3) 0.098(5) -0.004(3) 0.011(3) 0.014(2)
O7" 0.067(3) 0.089(3) 0.071(4) -0.004(3) 0.020(3) 0.016(2)
O8" 0.092(4) 0.074(4) 0.059(4) -0.019(3) -0.002(3) 0.012(3)
Cl2 0.0353(13) 0.0367(3) 0.0407(11) 0.0125(6) 0.0100(9) 0.0104(7)
O10 0.043(4) 0.192(4) 0.153(3) 0.137(3) 0.003(4) 0.024(3)
O11 0.075(4) 0.049(2) 0.124(5) -0.019(3) 0.052(4) 0.007(2)
O12 0.069(2) 0.051(3) 0.069(4) 0.037(3) 0.028(3) 0.018(3)
O13 0.057(4) 0.0350(11) 0.0495(19) 0.0069(11) 0.009(2) 0.0031(18)
Cl2' 0.0353(13) 0.0367(3) 0.0407(11) 0.0125(6) 0.0100(9) 0.0104(7)
O10' 0.043(4) 0.192(4) 0.153(3) 0.137(3) 0.003(4) 0.024(3)
O11' 0.075(4) 0.049(2) 0.124(5) -0.019(3) 0.052(4) 0.007(2)
O12' 0.069(2) 0.051(3) 0.069(4) 0.037(3) 0.028(3) 0.018(3)
O13' 0.057(4) 0.0350(11) 0.0495(19) 0.0069(11) 0.009(2) 0.0031(18)
Cl3 0.0581(17) 0.0502(13) 0.0314(13) 0.0099(10) 0.0050(11) 0.0280(12)
O14 0.042(3) 0.115(6) 0.084(3) 0.030(5) 0.006(3) 0.014(4)
O15 0.079(7) 0.072(5) 0.053(3) 0.019(3) 0.012(5) 0.053(5)
O16 0.121(9) 0.072(2) 0.046(3) 0.028(3) 0.021(4) 0.054(5)
O17 0.081(5) 0.069(2) 0.047(3) -0.004(2) -0.006(3) 0.020(4)
Cl3' 0.0581(17) 0.0502(13) 0.0314(13) 0.0099(10) 0.0050(11) 0.0280(12)
O14' 0.042(3) 0.115(6) 0.084(3) 0.030(5) 0.006(3) 0.014(4)
O15' 0.079(7) 0.072(5) 0.053(3) 0.019(3) 0.012(5) 0.053(5)
O16' 0.121(9) 0.072(2) 0.046(3) 0.028(3) 0.021(4) 0.054(5)
O17' 0.081(5) 0.069(2) 0.047(3) -0.004(2) -0.006(3) 0.020(4)
Cl3" 0.0581(17) 0.0502(13) 0.0314(13) 0.0099(10) 0.0050(11) 0.0280(12)
O14" 0.042(3) 0.115(6) 0.084(3) 0.030(5) 0.006(3) 0.014(4)
O15" 0.079(7) 0.072(5) 0.053(3) 0.019(3) 0.012(5) 0.053(5)
O16" 0.121(9) 0.072(2) 0.046(3) 0.028(3) 0.021(4) 0.054(5)
O17" 0.081(5) 0.069(2) 0.047(3) -0.004(2) -0.006(3) 0.020(4)
O1 0.0231(7) 0.0214(7) 0.0255(8) 0.0063(6) 0.0033(6) 0.0055(6)
O2 0.0251(8) 0.0278(8) 0.0333(9) 0.0050(7) 0.0016(7) 0.0052(7)
O3 0.0321(9) 0.0229(8) 0.0378(9) 0.0113(7) 0.0116(7) 0.0073(7)
N1 0.0246(9) 0.0281(10) 0.0222(9) 0.0049(8) 0.0048(7) 0.0096(8)
N2 0.0265(10) 0.0303(10) 0.0234(9) 0.0068(8) 0.0054(8) 0.0068(8)
N3 0.0347(11) 0.0326(11) 0.0232(10) 0.0054(8) 0.0040(8) 0.0048(9)
N4 0.0286(10) 0.0271(10) 0.0278(10) 0.0057(8) 0.0049(8) 0.0094(8)
N5 0.0313(11) 0.0392(12) 0.0365(11) 0.0075(9) 0.0111(9) 0.0136(9)
N6 0.0256(9) 0.0209(9) 0.0255(9) 0.0056(7) 0.0033(7) 0.0078(7)
N7 0.0255(9) 0.0235(9) 0.0274(10) 0.0054(8) 0.0060(8) 0.0087(8)
N8 0.0283(10) 0.0234(9) 0.0286(10) 0.0090(8) 0.0058(8) 0.0105(8)
N9 0.0247(9) 0.0216(9) 0.0234(9) 0.0045(7) 0.0058(7) 0.0062(7)
N10 0.0256(9) 0.0281(10) 0.0266(10) 0.0073(8) 0.0099(8) 0.0094(8)
N11 0.0396(12) 0.0397(12) 0.0375(12) 0.0149(10) 0.0090(9) 0.0183(10)
N12 0.0434(12) 0.0335(11) 0.0309(11) 0.0074(9) 0.0107(9) 0.0191(10)
C1 0.0231(11) 0.0224(11) 0.0259(11) 0.0062(9) 0.0043(9) 0.0041(9)
C2 0.0255(11) 0.0244(11) 0.0274(11) 0.0041(9) 0.0031(9) 0.0053(9)
C3 0.0253(11) 0.0221(11) 0.0269(11) 0.0051(9) 0.0008(9) 0.0033(9)
C4 0.0287(12) 0.0446(14) 0.0240(12) 0.0088(10) 0.0021(9) 0.0096(11)
C5 0.0320(12) 0.0322(12) 0.0229(11) 0.0076(9) 0.0035(9) 0.0093(10)
C6 0.0352(13) 0.0262(11) 0.0266(12) 0.0049(9) 0.0084(10) 0.0084(10)
C7 0.0357(13) 0.0283(12) 0.0275(12) 0.0071(10) 0.0071(10) 0.0072(10)
C8 0.0473(16) 0.0384(14) 0.0309(13) 0.0048(11) 0.0138(11) 0.0073(12)
C9 0.0489(16) 0.0426(15) 0.0398(15) 0.0063(12) 0.0226(13) 0.0099(13)
C10 0.0339(14) 0.0393(14) 0.0463(16) 0.0068(12) 0.0141(12) 0.0055(11)
C11 0.0332(13) 0.0314(13) 0.0320(13) 0.0054(10) 0.0070(10) 0.0055(10)
C12 0.0406(14) 0.0454(15) 0.0239(12) 0.0049(11) 0.0002(11) 0.0026(12)
C13 0.075(2) 0.0407(17) 0.0472(18) -0.0006(14) -0.0057(16) -0.0003(16)
C14 0.0244(11) 0.0331(13) 0.0368(13) 0.0031(10) 0.0064(10) 0.0092(10)
C15 0.0283(12) 0.0342(12) 0.0271(12) 0.0089(10) 0.0074(9) 0.0127(10)
C16 0.0385(13) 0.0281(12) 0.0238(11) 0.0080(9) 0.0076(10) 0.0149(10)
C17 0.0389(13) 0.0352(13) 0.0290(12) 0.0085(10) 0.0104(10) 0.0158(11)
C18 0.0490(16) 0.0483(16) 0.0350(14) 0.0076(12) 0.0170(12) 0.0243(13)
C19 0.0631(19) 0.0434(15) 0.0306(13) 0.0038(11) 0.0125(13) 0.0260(14)
C20 0.0526(17) 0.0353(14) 0.0319(14) 0.0020(11) 0.0030(12) 0.0133(12)
C21 0.0383(14) 0.0351(13) 0.0329(13) 0.0063(11) 0.0065(11) 0.0135(11)
C22 0.0367(15) 0.0547(17) 0.0510(17) 0.0092(14) 0.0151(13) 0.0177(13)
C23 0.0548(19) 0.064(2) 0.070(2) 0.0193(17) 0.0285(17) 0.0229(16)
C24 0.0288(12) 0.0208(11) 0.0324(12) 0.0064(9) 0.0006(9) 0.0065(9)
C25 0.0286(11) 0.0224(11) 0.0270(11) 0.0059(9) 0.0058(9) 0.0112(9)
C26 0.0227(11) 0.0272(11) 0.0245(11) 0.0057(9) 0.0070(9) 0.0107(9)
C27 0.0267(11) 0.0248(11) 0.0272(11) 0.0057(9) 0.0082(9) 0.0105(9)
C28 0.0332(13) 0.0372(13) 0.0313(12) 0.0111(10) 0.0053(10) 0.0174(11)
C29 0.0245(12) 0.0426(14) 0.0348(13) 0.0047(11) 0.0002(10) 0.0091(11)
C30 0.0260(12) 0.0337(13) 0.0399(14) 0.0073(11) 0.0063(10) 0.0066(10)
C31 0.0276(12) 0.0296(12) 0.0333(12) 0.0092(10) 0.0105(10) 0.0091(10)
C32 0.0321(13) 0.0333(13) 0.0385(14) 0.0190(11) 0.0063(10) 0.0103(10)
C33 0.066(2) 0.0310(14) 0.0574(18) 0.0174(13) 0.0145(15) 0.0190(14)
C34 0.0269(11) 0.0266(11) 0.0265(11) 0.0089(9) 0.0062(9) 0.0054(9)
C35 0.0245(11) 0.0261(11) 0.0214(10) 0.0074(9) 0.0044(8) 0.0088(9)
C36 0.0258(11) 0.0247(11) 0.0217(10) 0.0044(9) 0.0039(8) 0.0101(9)
C37 0.0256(11) 0.0286(12) 0.0232(11) 0.0059(9) 0.0043(9) 0.0099(9)
C38 0.0345(13) 0.0361(13) 0.0281(12) 0.0028(10) 0.0091(10) 0.0156(11)
C39 0.0406(14) 0.0311(13) 0.0308(13) -0.0019(10) 0.0039(11) 0.0144(11)
C40 0.0323(13) 0.0245(12) 0.0347(13) 0.0028(10) 0.0032(10) 0.0050(10)
C41 0.0283(12) 0.0284(12) 0.0269(12) 0.0045(9) 0.0058(9) 0.0079(9)
C42 0.0325(13) 0.0392(14) 0.0312(13) 0.0083(11) 0.0148(10) 0.0084(11)
C43 0.0292(13) 0.0497(16) 0.0523(17) 0.0051(13) 0.0109(12) 0.0137(12)
C44 0.0289(12) 0.0259(11) 0.0229(11) 0.0054(9) 0.0081(9) 0.0080(9)
C45 0.0334(12) 0.0241(11) 0.0211(11) 0.0062(9) 0.0058(9) 0.0063(9)
C46 0.0327(13) 0.0325(13) 0.0374(14) 0.0099(11) 0.0076(11) 0.0073(10)
C47 0.0377(15) 0.0436(16) 0.0447(16) 0.0124(12) 0.0104(12) 0.0019(12)
C48 0.0551(18) 0.0323(14) 0.0380(15) 0.0060(12) 0.0117(13) -0.0083(12)
C49 0.071(2) 0.0236(12) 0.0365(14) 0.0042(11) 0.0149(13) 0.0106(13)
C50 0.0458(15) 0.0280(12) 0.0291(12) 0.0067(10) 0.0116(11) 0.0123(11)
C51 0.0428(15) 0.0398(15) 0.0375(14) 0.0089(12) 0.0033(12) 0.0156(12)
C52 0.089(3) 0.0506(19) 0.059(2) 0.0199(16) -0.0004(18) 0.0366(18)
C53 0.0624(18) 0.0423(15) 0.0400(15) 0.0124(12) 0.0174(14) 0.0299(14)
C54 0.154(4) 0.092(3) 0.066(2) 0.032(2) 0.068(3) 0.082(3)
C105 0.081(3) 0.0410(18) 0.059(2) 0.0098(15) -0.008(2) 0.0110(18)
N102 0.089(3) 0.078(2) 0.093(3) 0.024(2) 0.002(2) 0.024(2)
C104 0.086(3) 0.065(3) 0.078(3) 0.005(2) -0.007(2) 0.014(2)
C103 0.0420(15) 0.0523(17) 0.0409(15) 0.0166(13) 0.0183(12) 0.0196(13)
N100 0.0460(15) 0.0618(17) 0.0669(18) 0.0106(14) 0.0189(14) 0.0116(13)
C101 0.0355(14) 0.0339(14) 0.0589(18) 0.0063(13) 0.0102(13) 0.0071(11)
N101 0.0744(19) 0.0576(17) 0.0730(19) 0.0293(15) 0.0369(16) 0.0326(15)
C102 0.066(2) 0.0507(19) 0.068(2) 0.0095(16) 0.0200(18) 0.0241(16)
C100 0.070(2) 0.0510(19) 0.071(2) 0.0147(17) 0.0350(19) 0.0143(17)
C106 0.197(6) 0.083(3) 0.096(3) 0.023(2) 0.031(3) 0.065(4)
C107 0.107(3) 0.059(2) 0.093(2) 0.0364(16) 0.037(2) 0.051(2)
N103 0.102(3) 0.062(2) 0.106(2) 0.0278(17) 0.026(2) 0.033(2)

loop_
_atom_type_symbol
_atom_type_description
_atom_type_scat_dispersion_real
_atom_type_scat_dispersion_imag
_atom_type_scat_source
C C 0.0033 0.0016 'International Tables Vol C Tables 4.2.6.8 and 6.1.1.4'
H H 0.0000 0.0000 'International Tables Vol C Tables 4.2.6.8 and 6.1.1.4'
N N 0.0061 0.0033 'International Tables Vol C Tables 4.2.6.8 and 6.1.1.4'
O O 0.0106 0.0060 'International Tables Vol C Tables 4.2.6.8 and 6.1.1.4'
Cl Cl 0.1484 0.1585 'International Tables Vol C Tables 4.2.6.8 and 6.1.1.4'
Fe Fe 0.3463 0.8444 'International Tables Vol C Tables 4.2.6.8 and 6.1.1.4'

loop_
_geom_angle_atom_site_label_1
_geom_angle_atom_site_label_2
_geom_angle_atom_site_label_3
_geom_angle
O1 Fe1 O2 96.28(7)
O1 Fe1 N4 95.69(7)
O2 Fe1 N4 104.18(7)
O1 Fe1 N2 97.46(7)
O2 Fe1 N2 104.58(7)
N4 Fe1 N2 146.72(7)
O1 Fe1 N11 176.74(7)
O2 Fe1 N11 86.36(8)
N4 Fe1 N11 81.78(8)
N2 Fe1 N11 83.69(8)
O1 Fe1 N1 81.67(6)
O2 Fe1 N1 177.91(7)
N4 Fe1 N1 76.46(7)
N2 Fe1 N1 75.41(7)
N11 Fe1 N1 95.70(7)
O3 Fe2 O1 93.16(6)
O3 Fe2 N9 94.88(7)
O1 Fe2 N9 91.72(6)
O3 Fe2 N7 113.39(7)
O1 Fe2 N7 153.45(6)
N9 Fe2 N7 86.07(7)
O3 Fe2 N12 86.49(7)
O1 Fe2 N12 89.84(7)
N9 Fe2 N12 177.86(7)
N7 Fe2 N12 91.88(7)
O3 Fe2 N6 168.67(6)
O1 Fe2 N6 77.22(6)
N9 Fe2 N6 79.63(7)
N7 Fe2 N6 76.35(7)
N12 Fe2 N6 99.29(7)
O6 Cl1 O9 101.3(12)
O6 Cl1 O8 115.4(14)
O9 Cl1 O8 108.0(14)
O6 Cl1 O7 111.5(13)
O9 Cl1 O7 114.5(13)
O8 Cl1 O7 106.4(12)
O9' Cl1' O6' 111.7(7)
O9' Cl1' O8' 108.1(7)
O6' Cl1' O8' 107.9(7)
O9' Cl1' O7' 110.1(7)
O6' Cl1' O7' 108.7(7)
O8' Cl1' O7' 110.4(6)
O6" Cl1" O7" 119.5(12)
O6" Cl1" O8" 104.1(12)
O7" Cl1" O8" 110.7(11)
O6" Cl1" O9" 108.2(13)
O7" Cl1" O9" 98.7(11)
O8" Cl1" O9" 116.3(13)
O11 Cl2 O10 103.4(18)
O11 Cl2 O13 112.3(14)
O10 Cl2 O13 103.6(18)
O11 Cl2 O12 112.2(16)
O10 Cl2 O12 111.0(19)
O13 Cl2 O12 113.5(16)
O10' Cl2' O11' 113.6(6)
O10' Cl2' O12' 108.4(5)
O11' Cl2' O12' 109.1(4)
O10' Cl2' O13' 109.7(5)
O11' Cl2' O13' 105.4(4)
O12' Cl2' O13' 110.6(4)
O16 Cl3 O17 112.9(13)
O16 Cl3 O14 108.1(12)
O17 Cl3 O14 105.8(8)
O16 Cl3 O15 109.3(11)
O17 Cl3 O15 109.4(9)
O14 Cl3 O15 111.2(9)
O17' Cl3' O16' 112.7(16)
O17' Cl3' O14' 107.5(10)
O16' Cl3' O14' 108.2(15)
O17' Cl3' O15' 110.3(12)
O16' Cl3' O15' 108.1(15)
O14' Cl3' O15' 110.1(12)
O17" Cl3" O16" 113(2)
O17" Cl3" O14" 102.9(16)
O16" Cl3" O14" 112(2)
O17" Cl3" O15" 111.9(17)
O16" Cl3" O15" 111(2)
O14" Cl3" O15" 105.2(16)
C1 O1 Fe1 114.44(12)
C1 O1 Fe2 116.92(12)
Fe1 O1 Fe2 128.04(7)
C44 O2 Fe1 137.00(15)
C44 O3 Fe2 131.95(15)
C4 N1 C14 112.12(18)
C4 N1 C2 111.21(18)
C14 N1 C2 111.06(18)
C4 N1 Fe1 107.87(14)
C14 N1 Fe1 112.68(13)
C2 N1 Fe1 101.39(12)
C5 N2 C6 105.62(19)
C5 N2 Fe1 115.23(15)
C6 N2 Fe1 137.94(15)
C5 N3 C7 106.77(19)
C5 N3 C12 127.2(2)
C7 N3 C12 125.9(2)
C15 N4 C16 105.80(19)
C15 N4 Fe1 118.21(15)
C16 N4 Fe1 134.64(16)
C15 N5 C17 106.8(2)
C15 N5 C22 127.1(2)
C17 N5 C22 125.9(2)
C3 N6 C24 112.32(17)
C3 N6 C34 112.37(17)
C24 N6 C34 111.51(17)
C3 N6 Fe2 103.83(13)
C24 N6 Fe2 106.88(13)
C34 N6 Fe2 109.46(12)
C25 N7 C26 105.36(18)
C25 N7 Fe2 114.89(15)
C26 N7 Fe2 137.30(15)
C25 N8 C27 106.31(18)
C25 N8 C32 128.41(19)
C27 N8 C32 125.25(19)
C35 N9 C36 105.80(18)
C35 N9 Fe2 113.49(14)
C36 N9 Fe2 139.80(14)
C35 N10 C37 107.20(18)
C35 N10 C42 127.69(19)
C37 N10 C42 124.80(19)
C51 N11 Fe1 175.9(2)
C53 N12 Fe2 165.9(2)
O1 C1 C3 110.39(17)
O1 C1 C2 107.63(17)
C3 C1 C2 111.36(18)
O1 C1 H1A 109.1
C3 C1 H1A 109.1
C2 C1 H1A 109.1
N1 C2 C1 108.36(17)
N1 C2 H2A 110.0
C1 C2 H2A 110.0
N1 C2 H2B 110.0
C1 C2 H2B 110.0
H2A C2 H2B 108.4
N6 C3 C1 108.39(17)
N6 C3 H3A 110.0
C1 C3 H3A 110.0
N6 C3 H3B 110.0
C1 C3 H3B 110.0
H3A C3 H3B 108.4
N1 C4 C5 107.15(18)
N1 C4 H4A 110.3
C5 C4 H4A 110.3
N1 C4 H4B 110.3
C5 C4 H4B 110.3
H4A C4 H4B 108.5
N2 C5 N3 113.0(2)
N2 C5 C4 122.1(2)
N3 C5 C4 124.8(2)
C11 C6 N2 131.7(2)
C11 C6 C7 120.1(2)
N2 C6 C7 108.2(2)
C8 C7 N3 131.0(2)
C8 C7 C6 122.6(2)
N3 C7 C6 106.4(2)
C9 C8 C7 116.6(2)
C9 C8 H8A 121.7
C7 C8 H8A 121.7
C8 C9 C10 121.6(2)
C8 C9 H9A 119.2
C10 C9 H9A 119.2
C11 C10 C9 121.5(2)
C11 C10 H10A 119.2
C9 C10 H10A 119.2
C10 C11 C6 117.5(2)
C10 C11 H11A 121.2
C6 C11 H11A 121.2
N3 C12 C13 111.8(2)
N3 C12 H12A 109.3
C13 C12 H12A 109.3
N3 C12 H12B 109.3
C13 C12 H12B 109.3
H12A C12 H12B 107.9
C12 C13 H13A 109.5
C12 C13 H13B 109.5
H13A C13 H13B 109.5
C12 C13 H13C 109.5
H13A C13 H13C 109.5
H13B C13 H13C 109.5
N1 C14 C15 109.16(18)
N1 C14 H14A 109.8
C15 C14 H14A 109.8
N1 C14 H14B 109.8
C15 C14 H14B 109.8
H14A C14 H14B 108.3
N4 C15 N5 113.1(2)
N4 C15 C14 122.8(2)
N5 C15 C14 124.1(2)
C21 C16 C17 120.6(2)
C21 C16 N4 131.2(2)
C17 C16 N4 108.2(2)
C18 C17 N5 131.4(2)
C18 C17 C16 122.5(2)
N5 C17 C16 106.1(2)
C19 C18 C17 116.6(3)
C19 C18 H18A 121.7
C17 C18 H18A 121.7
C18 C19 C20 121.3(2)
C18 C19 H19A 119.3
C20 C19 H19A 119.3
C21 C20 C19 122.0(3)
C21 C20 H20A 119.0
C19 C20 H20A 119.0
C20 C21 C16 117.1(2)
C20 C21 H21A 121.5
C16 C21 H21A 121.5
C23 C22 N5 112.0(2)
C23 C22 H22A 109.2
N5 C22 H22A 109.2
C23 C22 H22B 109.2
N5 C22 H22B 109.2
H22A C22 H22B 107.9
C22 C23 H23A 109.5
C22 C23 H23B 109.5
H23A C23 H23B 109.5
C22 C23 H23C 109.5
H23A C23 H23C 109.5
H23B C23 H23C 109.5
N6 C24 C25 106.82(17)
N6 C24 H24A 110.4
C25 C24 H24A 110.4
N6 C24 H24B 110.4
C25 C24 H24B 110.4
H24A C24 H24B 108.6
N7 C25 N8 113.39(19)
N7 C25 C24 120.08(19)
N8 C25 C24 126.5(2)
N7 C26 C31 130.2(2)
N7 C26 C27 108.94(19)
C31 C26 C27 120.8(2)
N8 C27 C28 131.6(2)
N8 C27 C26 105.98(19)
C28 C27 C26 122.3(2)
C29 C28 C27 116.0(2)
C29 C28 H28A 122.0
C27 C28 H28A 122.0
C28 C29 C30 122.3(2)
C28 C29 H29A 118.8
C30 C29 H29A 118.8
C31 C30 C29 121.3(2)
C31 C30 H30A 119.3
C29 C30 H30A 119.3
C30 C31 C26 117.1(2)
C30 C31 H31A 121.4
C26 C31 H31A 121.4
N8 C32 C33 112.7(2)
N8 C32 H32A 109.0
C33 C32 H32A 109.0
N8 C32 H32B 109.0
C33 C32 H32B 109.0
H32A C32 H32B 107.8
C32 C33 H33A 109.5
C32 C33 H33B 109.5
H33A C33 H33B 109.5
C32 C33 H33C 109.5
H33A C33 H33C 109.5
H33B C33 H33C 109.5
N6 C34 C35 112.35(17)
N6 C34 H34A 109.1
C35 C34 H34A 109.1
N6 C34 H34B 109.1
C35 C34 H34B 109.1
H34A C34 H34B 107.9
N9 C35 N10 112.46(19)
N9 C35 C34 123.63(19)
N10 C35 C34 123.71(19)
C41 C36 C37 120.8(2)
C41 C36 N9 130.5(2)
C37 C36 N9 108.73(19)
N10 C37 C38 132.0(2)
N10 C37 C36 105.80(18)
C38 C37 C36 122.2(2)
C39 C38 C37 116.6(2)
C39 C38 H38A 121.7
C37 C38 H38A 121.7
C38 C39 C40 121.5(2)
C38 C39 H39A 119.2
C40 C39 H39A 119.2
C41 C40 C39 122.0(2)
C41 C40 H40A 119.0
C39 C40 H40A 119.0
C40 C41 C36 116.9(2)
C40 C41 H41A 121.6
C36 C41 H41A 121.6
N10 C42 C43 110.9(2)
N10 C42 H42A 109.5
C43 C42 H42A 109.5
N10 C42 H42B 109.5
C43 C42 H42B 109.5
H42A C42 H42B 108.0
C42 C43 H43A 109.5
C42 C43 H43B 109.5
H43A C43 H43B 109.5
C42 C43 H43C 109.5
H43A C43 H43C 109.5
H43B C43 H43C 109.5
O3 C44 O2 124.9(2)
O3 C44 C45 119.0(2)
O2 C44 C45 116.09(19)
C46 C45 C50 120.2(2)
C46 C45 C44 118.9(2)
C50 C45 C44 121.0(2)
C47 C46 C45 119.9(2)
C47 C46 H46A 120.1
C45 C46 H46A 120.1
C48 C47 C46 120.1(3)
C48 C47 H47A 120.0
C46 C47 H47A 120.0
C47 C48 C49 120.3(2)
C47 C48 H48A 119.8
C49 C48 H48A 119.8
C48 C49 C50 120.3(3)
C48 C49 H49A 119.8
C50 C49 H49A 119.8
C45 C50 C49 119.2(2)
C45 C50 H50A 120.4
C49 C50 H50A 120.4
N11 C51 C52 178.7(3)
C51 C52 H52A 109.5
C51 C52 H52B 109.5
H52A C52 H52B 109.5
C51 C52 H52C 109.5
H52A C52 H52C 109.5
H52B C52 H52C 109.5
N12 C53 C54 179.6(4)
C53 C54 H54A 109.5
C53 C54 H54B 109.5
H54A C54 H54B 109.5
C53 C54 H54C 109.5
H54A C54 H54C 109.5
H54B C54 H54C 109.5
N102 C105 C104 179.3(4)
C105 C104 H10B 109.5
C105 C104 H10C 109.5
H10B C104 H10C 109.5
C105 C104 H10D 109.5
H10B C104 H10D 109.5
H10C C104 H10D 109.5
N101 C103 C102 179.7(4)
N100 C101 C100 178.8(3)
C103 C102 H10H 109.5
C103 C102 H10I 109.5
H10H C102 H10I 109.5
C103 C102 H10J 109.5
H10H C102 H10J 109.5
H10I C102 H10J 109.5
C101 C100 H10K 109.5
C101 C100 H10L 109.5
H10K C100 H10L 109.5
C101 C100 H10M 109.5
H10K C100 H10M 109.5
H10L C100 H10M 109.5
C107 C106 H10E 109.5
C107 C106 H10F 109.5
H10E C106 H10F 109.5
C107 C106 H10G 109.5
H10E C106 H10G 109.5
H10F C106 H10G 109.5
N103 C107 C106 178.2(6)

loop_
_geom_bond_atom_site_label_1
_geom_bond_atom_site_label_2
_geom_bond_distance
Fe1 O1 1.9189(15)
Fe1 O2 1.9405(16)
Fe1 N4 2.0831(19)
Fe1 N2 2.0864(19)
Fe1 N11 2.186(2)
Fe1 N1 2.2884(18)
Fe2 O3 2.0710(15)
Fe2 O1 2.0884(15)
Fe2 N9 2.1284(18)
Fe2 N7 2.1354(18)
Fe2 N12 2.192(2)
Fe2 N6 2.2746(18)
Cl1 O6 1.407(14)
Cl1 O9 1.410(14)
Cl1 O8 1.423(13)
Cl1 O7 1.497(14)
Cl1' O9' 1.412(9)
Cl1' O6' 1.414(8)
Cl1' O8' 1.434(8)
Cl1' O7' 1.497(9)
Cl1" O6" 1.363(13)
Cl1" O7" 1.367(13)
Cl1" O8" 1.411(15)
Cl1" O9" 1.488(15)
Cl2 O11 1.357(14)
Cl2 O10 1.406(14)
Cl2 O13 1.412(14)
Cl2 O12 1.414(14)
Cl2' O10' 1.395(5)
Cl2' O11' 1.427(5)
Cl2' O12' 1.430(5)
Cl2' O13' 1.435(4)
Cl3 O16 1.419(9)
Cl3 O17 1.425(9)
Cl3 O14 1.444(10)
Cl3 O15 1.453(10)
Cl3' O17' 1.403(11)
Cl3' O16' 1.424(11)
Cl3' O14' 1.430(12)
Cl3' O15' 1.452(12)
Cl3" O17" 1.410(15)
Cl3" O16" 1.414(14)
Cl3" O14" 1.426(15)
Cl3" O15" 1.439(15)
O1 C1 1.430(2)
O2 C44 1.288(3)
O3 C44 1.240(3)
N1 C4 1.481(3)
N1 C14 1.483(3)
N1 C2 1.488(3)
N2 C5 1.329(3)
N2 C6 1.396(3)
N3 C5 1.339(3)
N3 C7 1.390(3)
N3 C12 1.469(3)
N4 C15 1.319(3)
N4 C16 1.404(3)
N5 C15 1.345(3)
N5 C17 1.395(3)
N5 C22 1.477(3)
N6 C3 1.481(3)
N6 C24 1.486(3)
N6 C34 1.489(3)
N7 C25 1.321(3)
N7 C26 1.391(3)
N8 C25 1.350(3)
N8 C27 1.393(3)
N8 C32 1.478(3)
N9 C35 1.320(3)
N9 C36 1.402(3)
N10 C35 1.356(3)
N10 C37 1.390(3)
N10 C42 1.465(3)
N11 C51 1.134(3)
N12 C53 1.129(3)
C1 C3 1.514(3)
C1 C2 1.517(3)
C1 H1A 1.0000
C2 H2A 0.9900
C2 H2B 0.9900
C3 H3A 0.9900
C3 H3B 0.9900
C4 C5 1.487(3)
C4 H4A 0.9900
C4 H4B 0.9900
C6 C11 1.396(3)
C6 C7 1.398(3)
C7 C8 1.388(3)
C8 C9 1.376(4)
C8 H8A 0.9500
C9 C10 1.406(4)
C9 H9A 0.9500
C10 C11 1.377(4)
C10 H10A 0.9500
C11 H11A 0.9500
C12 C13 1.508(4)
C12 H12A 0.9900
C12 H12B 0.9900
C13 H13A 0.9800
C13 H13B 0.9800
C13 H13C 0.9800
C14 C15 1.494(3)
C14 H14A 0.9900
C14 H14B 0.9900
C16 C21 1.387(3)
C16 C17 1.398(3)
C17 C18 1.384(4)
C18 C19 1.377(4)
C18 H18A 0.9500
C19 C20 1.400(4)
C19 H19A 0.9500
C20 C21 1.378(4)
C20 H20A 0.9500
C21 H21A 0.9500
C22 C23 1.477(4)
C22 H22A 0.9900
C22 H22B 0.9900
C23 H23A 0.9800
C23 H23B 0.9800
C23 H23C 0.9800
C24 C25 1.500(3)
C24 H24A 0.9900
C24 H24B 0.9900
C26 C31 1.394(3)
C26 C27 1.397(3)
C27 C28 1.394(3)
C28 C29 1.378(3)
C28 H28A 0.9500
C29 C30 1.400(4)
C29 H29A 0.9500
C30 C31 1.382(3)
C30 H30A 0.9500
C31 H31A 0.9500
C32 C33 1.499(4)
C32 H32A 0.9900
C32 H32B 0.9900
C33 H33A 0.9800
C33 H33B 0.9800
C33 H33C 0.9800
C34 C35 1.502(3)
C34 H34A 0.9900
C34 H34B 0.9900
C36 C41 1.393(3)
C36 C37 1.396(3)
C37 C38 1.393(3)
C38 C39 1.378(4)
C38 H38A 0.9500
C39 C40 1.398(4)
C39 H39A 0.9500
C40 C41 1.383(3)
C40 H40A 0.9500
C41 H41A 0.9500
C42 C43 1.516(4)
C42 H42A 0.9900
C42 H42B 0.9900
C43 H43A 0.9800
C43 H43B 0.9800
C43 H43C 0.9800
C44 C45 1.497(3)
C45 C46 1.388(3)
C45 C50 1.389(3)
C46 C47 1.387(4)
C46 H46A 0.9500
C47 C48 1.372(4)
C47 H47A 0.9500
C48 C49 1.381(4)
C48 H48A 0.9500
C49 C50 1.391(4)
C49 H49A 0.9500
C50 H50A 0.9500
C51 C52 1.459(4)
C52 H52A 0.9800
C52 H52B 0.9800
C52 H52C 0.9800
C53 C54 1.470(4)
C54 H54A 0.9800
C54 H54B 0.9800
C54 H54C 0.9800
C105 N102 1.128(5)
C105 C104 1.432(6)
C104 H10B 0.9800
C104 H10C 0.9800
C104 H10D 0.9800
C103 N101 1.130(4)
C103 C102 1.452(4)
N100 C101 1.129(4)
C101 C100 1.446(4)
C102 H10H 0.9800
C102 H10I 0.9800
C102 H10J 0.9800
C100 H10K 0.9800
C100 H10L 0.9800
C100 H10M 0.9800
C106 C107 1.448(7)
C106 H10E 0.9800
C106 H10F 0.9800
C106 H10G 0.9800
C107 N103 1.137(5)

loop_
_geom_torsion_atom_site_label_1
_geom_torsion_atom_site_label_2
_geom_torsion_atom_site_label_3
_geom_torsion_atom_site_label_4
_geom_torsion
O2 Fe1 O1 C1 -163.09(14)
N4 Fe1 O1 C1 -58.10(14)
N2 Fe1 O1 C1 91.26(14)
N11 Fe1 O1 C1 -19.1(14)
N1 Fe1 O1 C1 17.28(13)
O2 Fe1 O1 Fe2 7.73(11)
N4 Fe1 O1 Fe2 112.72(10)
N2 Fe1 O1 Fe2 -97.92(10)
N11 Fe1 O1 Fe2 151.7(13)
N1 Fe1 O1 Fe2 -171.89(10)
O3 Fe2 O1 C1 179.27(14)
N9 Fe2 O1 C1 84.28(14)
N7 Fe2 O1 C1 -0.4(2)
N12 Fe2 O1 C1 -94.25(14)
N6 Fe2 O1 C1 5.31(14)
O3 Fe2 O1 Fe1 8.64(10)
N9 Fe2 O1 Fe1 -86.35(10)
N7 Fe2 O1 Fe1 -170.99(11)
N12 Fe2 O1 Fe1 95.12(10)
N6 Fe2 O1 Fe1 -165.32(11)
O1 Fe1 O2 C44 -26.0(2)
N4 Fe1 O2 C44 -123.5(2)
N2 Fe1 O2 C44 73.4(2)
N11 Fe1 O2 C44 155.9(2)
N1 Fe1 O2 C44 -16(2)
O1 Fe2 O3 C44 -30.1(2)
N9 Fe2 O3 C44 61.9(2)
N7 Fe2 O3 C44 149.76(19)
N12 Fe2 O3 C44 -119.7(2)
N6 Fe2 O3 C44 1.5(5)
O1 Fe1 N1 C4 130.69(15)
O2 Fe1 N1 C4 120.5(19)
N4 Fe1 N1 C4 -131.37(15)
N2 Fe1 N1 C4 30.68(14)
N11 Fe1 N1 C4 -51.26(15)
O1 Fe1 N1 C14 -105.02(15)
O2 Fe1 N1 C14 -115.3(19)
N4 Fe1 N1 C14 -7.07(15)
N2 Fe1 N1 C14 154.98(16)
N11 Fe1 N1 C14 73.04(16)
O1 Fe1 N1 C2 13.77(12)
O2 Fe1 N1 C2 4(2)
N4 Fe1 N1 C2 111.71(14)
N2 Fe1 N1 C2 -86.24(13)
N11 Fe1 N1 C2 -168.18(13)
O1 Fe1 N2 C5 -100.73(17)
O2 Fe1 N2 C5 160.76(16)
N4 Fe1 N2 C5 11.7(2)
N11 Fe1 N2 C5 76.20(17)
N1 Fe1 N2 C5 -21.39(16)
O1 Fe1 N2 C6 94.1(2)
O2 Fe1 N2 C6 -4.4(2)
N4 Fe1 N2 C6 -153.4(2)
N11 Fe1 N2 C6 -88.9(2)
N1 Fe1 N2 C6 173.5(2)
O1 Fe1 N4 C15 87.54(17)
O2 Fe1 N4 C15 -174.50(16)
N2 Fe1 N4 C15 -25.4(2)
N11 Fe1 N4 C15 -90.39(18)
N1 Fe1 N4 C15 7.54(16)
O1 Fe1 N4 C16 -107.9(2)
O2 Fe1 N4 C16 -9.9(2)
N2 Fe1 N4 C16 139.2(2)
N11 Fe1 N4 C16 74.2(2)
N1 Fe1 N4 C16 172.1(2)
O3 Fe2 N6 C3 -62.6(4)
O1 Fe2 N6 C3 -30.20(13)
N9 Fe2 N6 C3 -124.37(14)
N7 Fe2 N6 C3 147.20(14)
N12 Fe2 N6 C3 57.51(14)
O3 Fe2 N6 C24 178.5(3)
O1 Fe2 N6 C24 -149.10(14)
N9 Fe2 N6 C24 116.73(14)
N7 Fe2 N6 C24 28.29(13)
N12 Fe2 N6 C24 -61.40(14)
O3 Fe2 N6 C34 57.6(4)
O1 Fe2 N6 C34 89.98(13)
N9 Fe2 N6 C34 -4.18(13)
N7 Fe2 N6 C34 -92.62(14)
N12 Fe2 N6 C34 177.69(13)
O3 Fe2 N7 C25 176.19(15)
O1 Fe2 N7 C25 -4.2(3)
N9 Fe2 N7 C25 -90.18(16)
N12 Fe2 N7 C25 89.20(16)
N6 Fe2 N7 C25 -9.91(15)
O3 Fe2 N7 C26 -24.9(2)
O1 Fe2 N7 C26 154.74(18)
N9 Fe2 N7 C26 68.8(2)
N12 Fe2 N7 C26 -111.9(2)
N6 Fe2 N7 C26 149.0(2)
O3 Fe2 N9 C35 -160.38(15)
O1 Fe2 N9 C35 -67.06(15)
N7 Fe2 N9 C35 86.45(15)
N12 Fe2 N9 C35 70(2)
N6 Fe2 N9 C35 9.62(15)
O3 Fe2 N9 C36 6.6(2)
O1 Fe2 N9 C36 99.9(2)
N7 Fe2 N9 C36 -106.6(2)
N12 Fe2 N9 C36 -123(2)
N6 Fe2 N9 C36 176.6(2)
O1 Fe1 N11 C51 -113(3)
O2 Fe1 N11 C51 31(3)
N4 Fe1 N11 C51 -74(3)
N2 Fe1 N11 C51 136(3)
N1 Fe1 N11 C51 -149(3)
O3 Fe2 N12 C53 16.3(9)
O1 Fe2 N12 C53 -76.9(9)
N9 Fe2 N12 C53 146.5(18)
N7 Fe2 N12 C53 129.6(9)
N6 Fe2 N12 C53 -153.9(9)
Fe1 O1 C1 C3 -167.12(14)
Fe2 O1 C1 C3 21.0(2)
Fe1 O1 C1 C2 -45.4(2)
Fe2 O1 C1 C2 142.70(14)
C4 N1 C2 C1 -154.36(18)
C14 N1 C2 C1 80.0(2)
Fe1 N1 C2 C1 -39.91(18)
O1 C1 C2 N1 57.7(2)
C3 C1 C2 N1 178.78(17)
C24 N6 C3 C1 164.98(18)
C34 N6 C3 C1 -68.3(2)
Fe2 N6 C3 C1 49.87(18)
O1 C1 C3 N6 -48.7(2)
C2 C1 C3 N6 -168.21(18)
C14 N1 C4 C5 -158.35(19)
C2 N1 C4 C5 76.6(2)
Fe1 N1 C4 C5 -33.7(2)
C6 N2 C5 N3 0.0(3)
Fe1 N2 C5 N3 -169.75(16)
C6 N2 C5 C4 178.3(2)
Fe1 N2 C5 C4 8.5(3)
C7 N3 C5 N2 0.7(3)
C12 N3 C5 N2 178.1(2)
C7 N3 C5 C4 -177.5(2)
C12 N3 C5 C4 -0.2(4)
N1 C4 C5 N2 19.2(3)
N1 C4 C5 N3 -162.7(2)
C5 N2 C6 C11 -179.8(3)
Fe1 N2 C6 C11 -13.8(4)
C5 N2 C6 C7 -0.7(3)
Fe1 N2 C6 C7 165.39(18)
C5 N3 C7 C8 177.1(3)
C12 N3 C7 C8 -0.3(4)
C5 N3 C7 C6 -1.1(3)
C12 N3 C7 C6 -178.5(2)
C11 C6 C7 C8 2.0(4)
N2 C6 C7 C8 -177.3(2)
C11 C6 C7 N3 -179.6(2)
N2 C6 C7 N3 1.1(3)
N3 C7 C8 C9 -179.3(3)
C6 C7 C8 C9 -1.4(4)
C7 C8 C9 C10 0.0(4)
C8 C9 C10 C11 0.8(4)
C9 C10 C11 C6 -0.2(4)
N2 C6 C11 C10 178.0(2)
C7 C6 C11 C10 -1.1(4)
C5 N3 C12 C13 105.2(3)
C7 N3 C12 C13 -77.9(3)
C4 N1 C14 C15 127.6(2)
C2 N1 C14 C15 -107.3(2)
Fe1 N1 C14 C15 5.7(2)
C16 N4 C15 N5 0.8(3)
Fe1 N4 C15 N5 169.45(16)
C16 N4 C15 C14 -175.8(2)
Fe1 N4 C15 C14 -7.1(3)
C17 N5 C15 N4 -1.1(3)
C22 N5 C15 N4 -176.8(2)
C17 N5 C15 C14 175.4(2)
C22 N5 C15 C14 -0.2(4)
N1 C14 C15 N4 0.4(3)
N1 C14 C15 N5 -175.8(2)
C15 N4 C16 C21 177.2(2)
Fe1 N4 C16 C21 11.3(4)
C15 N4 C16 C17 -0.2(2)
Fe1 N4 C16 C17 -166.06(17)
C15 N5 C17 C18 -176.6(3)
C22 N5 C17 C18 -0.9(4)
C15 N5 C17 C16 0.9(3)
C22 N5 C17 C16 176.7(2)
C21 C16 C17 C18 -0.4(4)
N4 C16 C17 C18 177.3(2)
C21 C16 C17 N5 -178.2(2)
N4 C16 C17 N5 -0.5(3)
N5 C17 C18 C19 176.8(3)
C16 C17 C18 C19 -0.4(4)
C17 C18 C19 C20 0.8(4)
C18 C19 C20 C21 -0.3(4)
C19 C20 C21 C16 -0.5(4)
C17 C16 C21 C20 0.8(4)
N4 C16 C21 C20 -176.3(2)
C15 N5 C22 C23 -81.0(3)
C17 N5 C22 C23 104.1(3)
C3 N6 C24 C25 -153.41(18)
C34 N6 C24 C25 79.4(2)
Fe2 N6 C24 C25 -40.2(2)
C26 N7 C25 N8 1.1(2)
Fe2 N7 C25 N8 166.42(14)
C26 N7 C25 C24 -177.03(19)
Fe2 N7 C25 C24 -11.7(3)
C27 N8 C25 N7 -0.2(3)
C32 N8 C25 N7 -178.2(2)
C27 N8 C25 C24 177.7(2)
C32 N8 C25 C24 -0.3(4)
N6 C24 C25 N7 36.7(3)
N6 C24 C25 N8 -141.1(2)
C25 N7 C26 C31 175.3(2)
Fe2 N7 C26 C31 15.0(4)
C25 N7 C26 C27 -1.5(2)
Fe2 N7 C26 C27 -161.74(17)
C25 N8 C27 C28 -178.3(2)
C32 N8 C27 C28 -0.2(4)
C25 N8 C27 C26 -0.7(2)
C32 N8 C27 C26 177.4(2)
N7 C26 C27 N8 1.4(2)
C31 C26 C27 N8 -175.73(19)
N7 C26 C27 C28 179.2(2)
C31 C26 C27 C28 2.1(3)
N8 C27 C28 C29 176.0(2)
C26 C27 C28 C29 -1.2(3)
C27 C28 C29 C30 -0.2(4)
C28 C29 C30 C31 0.7(4)
C29 C30 C31 C26 0.2(4)
N7 C26 C31 C30 -178.0(2)
C27 C26 C31 C30 -1.5(3)
C25 N8 C32 C33 -86.7(3)
C27 N8 C32 C33 95.6(3)
C3 N6 C34 C35 113.7(2)
C24 N6 C34 C35 -119.16(19)
Fe2 N6 C34 C35 -1.1(2)
C36 N9 C35 N10 -0.8(2)
Fe2 N9 C35 N10 170.46(14)
C36 N9 C35 C34 174.2(2)
Fe2 N9 C35 C34 -14.5(3)
C37 N10 C35 N9 0.2(2)
C42 N10 C35 N9 -173.7(2)
C37 N10 C35 C34 -174.9(2)
C42 N10 C35 C34 11.2(3)
N6 C34 C35 N9 10.5(3)
N6 C34 C35 N10 -174.95(19)
C35 N9 C36 C41 -176.9(2)
Fe2 N9 C36 C41 15.5(4)
C35 N9 C36 C37 1.2(2)
Fe2 N9 C36 C37 -166.41(17)
C35 N10 C37 C38 178.6(2)
C42 N10 C37 C38 -7.3(4)
C35 N10 C37 C36 0.6(2)
C42 N10 C37 C36 174.6(2)
C41 C36 C37 N10 177.2(2)
N9 C36 C37 N10 -1.1(2)
C41 C36 C37 C38 -1.1(3)
N9 C36 C37 C38 -179.4(2)
N10 C37 C38 C39 -177.5(2)
C36 C37 C38 C39 0.3(3)
C37 C38 C39 C40 0.4(4)
C38 C39 C40 C41 -0.3(4)
C39 C40 C41 C36 -0.5(4)
C37 C36 C41 C40 1.1(3)
N9 C36 C41 C40 179.0(2)
C35 N10 C42 C43 94.4(3)
C37 N10 C42 C43 -78.5(3)
Fe2 O3 C44 O2 24.1(3)
Fe2 O3 C44 C45 -155.63(15)
Fe1 O2 C44 O3 13.0(4)
Fe1 O2 C44 C45 -167.27(15)
O3 C44 C45 C46 -22.2(3)
O2 C44 C45 C46 158.1(2)
O3 C44 C45 C50 157.2(2)
O2 C44 C45 C50 -22.6(3)
C50 C45 C46 C47 0.7(4)
C44 C45 C46 C47 -180.0(2)
C45 C46 C47 C48 -1.4(4)
C46 C47 C48 C49 0.7(4)
C47 C48 C49 C50 0.8(4)
C46 C45 C50 C49 0.7(3)
C44 C45 C50 C49 -178.6(2)
C48 C49 C50 C45 -1.4(4)
Fe1 N11 C51 C52 -82(16)
Fe2 N12 C53 C54 -48(49)
